data_2219835
loop_
_publ_author_name
'Yin, Zhi-Gang'
'Qian, Heng-Yu'
'Chen, Yu-Zhen'
'Hu, Jie'

_publ_section_title
;
 But-2-enal 2,4-dinitrophenylhydrazone
;
_journal_coeditor_code DN2390
_journal_issue 11
_journal_name_full 'Acta Crystallographica Section E'
_journal_page_first o2149
_journal_paper_doi 10.1107/S1600536808033254
_journal_volume 64
_journal_year 2008
_chemical_formula_iupac 'C10 H10 N4 O4'
_chemical_formula_moiety 'C10 H10 N4 O4'
_chemical_formula_sum 'C10 H10 N4 O4'
_chemical_formula_weight 250.22
_chemical_name_systematic
;
But-2-enal 2,4-dinitrophenylhydrazone
;
_space_group_IT_number 14
_symmetry_cell_setting monoclinic
_symmetry_space_group_name_Hall '-P 2ybc'
_symmetry_space_group_name_H-M 'P 1 21/c 1'
_atom_sites_solution_hydrogens geom
_atom_sites_solution_primary direct
_atom_sites_solution_secondary difmap
_cell_angle_alpha 90.00
_cell_angle_beta 92.565(3)
_cell_angle_gamma 90.00
_cell_formula_units_Z 4
_cell_length_a 4.6699(8)
_cell_length_b 13.188(2)
_cell_length_c 18.880(3)
_cell_measurement_reflns_used 1673
_cell_measurement_temperature 293(2)
_cell_measurement_theta_max 25.45
_cell_measurement_theta_min 2.12
_cell_volume 1161.6(3)
_computing_cell_refinement 'SAINT (Bruker, 1998)'
_computing_data_collection 'SMART (Bruker, 1998)'
_computing_data_reduction 'SAINT (Bruker, 1998)'
_computing_molecular_graphics
;
ORTEPIII (Burnett & Johnson, 1996), ORTEP-3 for Windows (Farrugia,
1997) and
PLATON (Spek, 2003)
;
_computing_publication_material 'SHELXL97 (Sheldrick, 2008)'
_computing_structure_refinement 'SHELXL97 (Sheldrick, 2008)'
_computing_structure_solution 'SHELXS97 (Sheldrick, 2008)'
_diffrn_ambient_temperature 293(2)
_diffrn_measured_fraction_theta_full 0.974
_diffrn_measured_fraction_theta_max 0.974
_diffrn_measurement_device_type 'Bruker SMART APEX CCD area-detector'
_diffrn_measurement_method '\f and \w'
_diffrn_radiation_monochromator graphite
_diffrn_radiation_source 'sealed tube'
_diffrn_radiation_type MoK\a
_diffrn_radiation_wavelength 0.71073
_diffrn_reflns_av_R_equivalents 0.0393
_diffrn_reflns_av_sigmaI/netI 0.0362
_diffrn_reflns_limit_h_max 5
_diffrn_reflns_limit_h_min -5
_diffrn_reflns_limit_k_max 16
_diffrn_reflns_limit_k_min -16
_diffrn_reflns_limit_l_max 24
_diffrn_reflns_limit_l_min -24
_diffrn_reflns_number 9152
_diffrn_reflns_theta_full 27.00
_diffrn_reflns_theta_max 27.00
_diffrn_reflns_theta_min 2.66
_exptl_absorpt_coefficient_mu 0.114
_exptl_absorpt_correction_T_max 0.9762
_exptl_absorpt_correction_T_min 0.9722
_exptl_absorpt_correction_type multi-scan
_exptl_absorpt_process_details '(SADABS; Bruker, 1998)'
_exptl_crystal_colour red
_exptl_crystal_density_diffrn 1.432
_exptl_crystal_density_method 'not measured'
_exptl_crystal_description block
_exptl_crystal_F_000 520
_exptl_crystal_size_max 0.27
_exptl_crystal_size_mid 0.23
_exptl_crystal_size_min 0.23
_refine_diff_density_max 0.155
_refine_diff_density_min -0.110
_refine_ls_extinction_method none
_refine_ls_goodness_of_fit_ref 0.949
_refine_ls_hydrogen_treatment constr
_refine_ls_matrix_type full
_refine_ls_number_parameters 164
_refine_ls_number_reflns 2458
_refine_ls_number_restraints 0
_refine_ls_restrained_S_all 0.949
_refine_ls_R_factor_all 0.0948
_refine_ls_R_factor_gt 0.0418
_refine_ls_shift/su_max 0.000
_refine_ls_shift/su_mean 0.000
_refine_ls_structure_factor_coef Fsqd
_refine_ls_weighting_details 'calc w=1/[\s^2^(Fo^2^)+(0.0552P)^2^] where P=(Fo^2^+2Fc^2^)/3'
_refine_ls_weighting_scheme calc
_refine_ls_wR_factor_gt 0.0894
_refine_ls_wR_factor_ref 0.1114
_reflns_number_gt 1326
_reflns_number_total 2458
_reflns_threshold_expression I>2\s(I)
_cod_data_source_file dn2390.cif
_cod_data_source_block I
_cod_depositor_comments
;
The following automatic conversions were performed:
'_symmetry_cell_setting' value 'Monoclinic' changed to 'monoclinic'
according to '/home/saulius/struct/CIF-dictionaries/cif_core.dic'
dictionary named 'cif_core.dic' version 2.4.1 from 2010-06-29.

Automatic conversion script
Id: cif_fix_enum 1527 2010-12-29 10:47:43Z saulius 

The following automatic conversions were performed:

'_symmetry_cell_setting' value 'Monoclinic' changed to 'monoclinic'
according to /home/saulius/struct/CIF-dictionaries/cif_core.dic
dictionary named 'cif_core.dic' version 2.4.1 from 2010-06-29.

Automatic conversion script
Id: cif_fix_values 1715 2011-07-08 13:25:40Z adriana 
;
_cod_original_sg_symbol_H-M 'P 21/c'
_cod_database_code 2219835
_cod_database_fobs_code 2219835

loop_
_symmetry_equiv_pos_as_xyz
'x, y, z'
'-x, y+1/2, -z+1/2'
'-x, -y, -z'
'x, -y-1/2, z-1/2'

loop_
_atom_site_type_symbol
_atom_site_label
_atom_site_fract_x
_atom_site_fract_y
_atom_site_fract_z
_atom_site_U_iso_or_equiv
_atom_site_adp_type
_atom_site_calc_flag
_atom_site_refinement_flags
_atom_site_occupancy
N N1 0.0380(3) 0.35052(10) 0.11439(8) 0.0607(4) Uani d . 1
N N2 0.1292(3) 0.44685(9) 0.09740(8) 0.0563(4) Uani d . 1
H H2 0.2613 0.4552 0.0676 0.068 Uiso calc R 1
N N3 0.2785(3) 0.65667(11) 0.05938(8) 0.0554(4) Uani d . 1
N N4 -0.3915(4) 0.77803(13) 0.22849(9) 0.0673(5) Uani d . 1
O O1 0.4042(3) 0.58766(9) 0.02881(7) 0.0693(4) Uani d . 1
O O2 0.3266(3) 0.74610(9) 0.04720(8) 0.0761(4) Uani d . 1
O O3 -0.5851(3) 0.75891(12) 0.26884(9) 0.0872(5) Uani d . 1
O O4 -0.3125(3) 0.86398(12) 0.21507(9) 0.0909(5) Uani d . 1
C C1 0.1822(6) -0.01443(14) 0.09371(14) 0.1054(9) Uani d . 1
H H1A 0.0157 -0.0191 0.1216 0.158 Uiso calc R 1
H H1B 0.3428 -0.0449 0.1191 0.158 Uiso calc R 1
H H1C 0.1469 -0.0492 0.0495 0.158 Uiso calc R 1
C C2 0.2468(5) 0.09525(15) 0.07954(12) 0.0770(6) Uani d . 1
H H22 0.4003 0.1089 0.0513 0.092 Uiso calc R 1
C C3 0.1060(5) 0.17380(13) 0.10341(10) 0.0651(5) Uani d . 1
H H3 -0.0512 0.1615 0.1307 0.078 Uiso calc R 1
C C4 0.1811(4) 0.27691(12) 0.08969(10) 0.0585(5) Uani d . 1
H H4 0.3370 0.2906 0.0623 0.070 Uiso calc R 1
C C5 0.0079(4) 0.52752(12) 0.12821(9) 0.0497(4) Uani d . 1
C C6 0.0733(4) 0.63020(12) 0.11150(9) 0.0506(4) Uani d . 1
C C7 -0.0580(4) 0.71065(13) 0.14479(10) 0.0539(5) Uani d . 1
H H7 -0.0131 0.7771 0.1330 0.065 Uiso calc R 1
C C8 -0.2534(4) 0.69186(13) 0.19495(10) 0.0556(5) Uani d . 1
C C9 -0.3232(4) 0.59241(15) 0.21334(10) 0.0603(5) Uani d . 1
H H9 -0.4562 0.5806 0.2476 0.072 Uiso calc R 1
C C10 -0.1960(4) 0.51299(13) 0.18104(10) 0.0582(5) Uani d . 1
H H10 -0.2439 0.4473 0.1939 0.070 Uiso calc R 1

loop_
_atom_site_aniso_label
_atom_site_aniso_U_11
_atom_site_aniso_U_22
_atom_site_aniso_U_33
_atom_site_aniso_U_12
_atom_site_aniso_U_13
_atom_site_aniso_U_23
N1 0.0727(10) 0.0384(8) 0.0716(10) -0.0054(7) 0.0084(8) 0.0014(7)
N2 0.0651(9) 0.0405(8) 0.0639(9) -0.0042(7) 0.0116(7) 0.0008(7)
N3 0.0681(10) 0.0380(8) 0.0602(9) 0.0009(7) 0.0032(8) 0.0008(7)
N4 0.0677(11) 0.0668(12) 0.0670(11) 0.0122(9) -0.0015(9) -0.0095(9)
O1 0.0902(10) 0.0448(7) 0.0747(9) 0.0027(7) 0.0259(7) -0.0002(6)
O2 0.1022(11) 0.0386(7) 0.0894(10) -0.0035(7) 0.0259(8) 0.0066(6)
O3 0.0782(10) 0.0913(11) 0.0937(11) 0.0151(8) 0.0195(9) -0.0164(8)
O4 0.1150(13) 0.0545(9) 0.1047(12) 0.0163(9) 0.0220(10) -0.0058(8)
C1 0.162(2) 0.0418(11) 0.110(2) 0.0019(14) -0.0186(17) 0.0004(12)
C2 0.1028(17) 0.0469(11) 0.0809(14) 0.0004(11) 0.0013(12) -0.0004(10)
C3 0.0838(14) 0.0428(10) 0.0687(12) -0.0059(9) 0.0057(10) 0.0026(9)
C4 0.0724(12) 0.0427(10) 0.0606(11) -0.0040(9) 0.0060(9) 0.0011(8)
C5 0.0527(10) 0.0394(9) 0.0564(11) -0.0010(8) -0.0037(8) -0.0010(7)
C6 0.0528(10) 0.0445(9) 0.0543(10) -0.0006(8) -0.0001(9) 0.0012(8)
C7 0.0572(11) 0.0406(9) 0.0632(11) 0.0014(8) -0.0062(9) -0.0002(8)
C8 0.0548(11) 0.0519(11) 0.0596(11) 0.0098(9) -0.0014(9) -0.0042(9)
C9 0.0545(11) 0.0661(12) 0.0605(12) 0.0025(9) 0.0051(9) -0.0002(9)
C10 0.0622(11) 0.0474(10) 0.0649(12) -0.0042(9) 0.0039(9) 0.0056(9)

loop_
_atom_type_symbol
_atom_type_description
_atom_type_scat_dispersion_real
_atom_type_scat_dispersion_imag
_atom_type_scat_source
C C 0.0033 0.0016 'International Tables Vol C Tables 4.2.6.8 and 6.1.1.4'
H H 0.0000 0.0000 'International Tables Vol C Tables 4.2.6.8 and 6.1.1.4'
N N 0.0061 0.0033 'International Tables Vol C Tables 4.2.6.8 and 6.1.1.4'
O O 0.0106 0.0060 'International Tables Vol C Tables 4.2.6.8 and 6.1.1.4'

loop_
_geom_angle_atom_site_label_1
_geom_angle_atom_site_label_2
_geom_angle_atom_site_label_3
_geom_angle
C4 N1 N2 116.23(15)
C5 N2 N1 119.02(14)
C5 N2 H2 120.5
N1 N2 H2 120.5
O2 N3 O1 121.65(15)
O2 N3 C6 119.54(15)
O1 N3 C6 118.80(14)
O4 N4 O3 123.62(17)
O4 N4 C8 119.16(19)
O3 N4 C8 117.21(17)
C2 C1 H1A 109.5
C2 C1 H1B 109.5
H1A C1 H1B 109.5
C2 C1 H1C 109.5
H1A C1 H1C 109.5
H1B C1 H1C 109.5
C3 C2 C1 126.1(2)
C3 C2 H22 117.0
C1 C2 H22 117.0
C2 C3 C4 123.7(2)
C2 C3 H3 118.1
C4 C3 H3 118.1
N1 C4 C3 121.30(18)
N1 C4 H4 119.4
C3 C4 H4 119.4
N2 C5 C10 120.21(15)
N2 C5 C6 123.70(16)
C10 C5 C6 116.08(16)
C7 C6 C5 121.43(16)
C7 C6 N3 116.26(15)
C5 C6 N3 122.30(15)
C8 C7 C6 119.78(16)
C8 C7 H7 120.1
C6 C7 H7 120.1
C7 C8 C9 120.80(17)
C7 C8 N4 118.64(17)
C9 C8 N4 120.55(18)
C10 C9 C8 119.93(18)
C10 C9 H9 120.0
C8 C9 H9 120.0
C9 C10 C5 121.97(16)
C9 C10 H10 119.0
C5 C10 H10 119.0

loop_
_geom_bond_atom_site_label_1
_geom_bond_atom_site_label_2
_geom_bond_distance
N1 C4 1.278(2)
N1 N2 1.3821(17)
N2 C5 1.349(2)
N2 H2 0.8600
N3 O2 1.2245(17)
N3 O1 1.2396(17)
N3 C6 1.446(2)
N4 O4 1.2221(19)
N4 O3 1.234(2)
N4 C8 1.465(2)
C1 C2 1.504(3)
C1 H1A 0.9600
C1 H1B 0.9600
C1 H1C 0.9600
C2 C3 1.317(3)
C2 H22 0.9300
C3 C4 1.431(2)
C3 H3 0.9300
C4 H4 0.9300
C5 C10 1.422(3)
C5 C6 1.427(2)
C6 C7 1.390(2)
C7 C8 1.367(3)
C7 H7 0.9300
C8 C9 1.399(3)
C9 C10 1.362(2)
C9 H9 0.9300
C10 H10 0.9300

loop_
_geom_hbond_atom_site_label_D
_geom_hbond_atom_site_label_H
_geom_hbond_atom_site_label_A
_geom_hbond_site_symmetry_A
_geom_hbond_distance_DH
_geom_hbond_distance_HA
_geom_hbond_distance_DA
_geom_hbond_angle_DHA
N2 H2 O1 . 0.86 2.02 2.6314(18) 127.4
N2 H2 O1 3_665 0.86 2.52 3.331(2) 158.5

loop_
_geom_torsion_atom_site_label_1
_geom_torsion_atom_site_label_2
_geom_torsion_atom_site_label_3
_geom_torsion_atom_site_label_4
_geom_torsion
C5 N2 N1 C4 -172.68(16)
N2 N1 C4 C3 -179.67(15)
N1 C4 C3 C2 -179.7(2)
C4 C3 C2 C1 178.41(19)

loop_
_cod_related_entry_id
_cod_related_entry_database
_cod_related_entry_code
1 ChemSpider 7875473
